data_7209337
loop_
_publ_author_name
'Mormann, T.J.'
'Jeitschko, W.'

_publ_section_title
;
 The silver(I) mercury(II) oxide nitrate with the empirical formula Ag Hg2
 N O5
;
_journal_name_full
;
Zeitschrift fuer Naturforschung, Teil B. Anorganische Chemie, Organische
 Chemie (42,1987-)
;
_journal_page_first 1489
_journal_page_last 1494
_journal_volume 54
_journal_year 1999
_chemical_formula_sum 'Ag Hg2 N O5'
_chemical_name_systematic 'Ag Hg2 O2 (N O3)'
_space_group_IT_number 62
_symmetry_space_group_name_Hall '-P 2ac 2n'
_symmetry_space_group_name_H-M 'P n m a'
_cell_angle_alpha 90
_cell_angle_beta 90
_cell_angle_gamma 90
_cell_formula_units_Z 4
_cell_length_a 6.201
_cell_length_b 6.701
_cell_length_c 12.675
_cell_volume 526.683
_citation_journal_id_ASTM ZNBSEN
_cod_data_source_file silver1-2_302.cif
_cod_data_source_block Ag1Hg2N1O5
_cod_original_formula_sum 'Ag1 Hg2 N1 O5'
_cod_database_code 7209337

loop_
_symmetry_equiv_pos_as_xyz
x,y,z
-x+1/2,-y,z+1/2
x+1/2,-y+1/2,-z+1/2
-x,y+1/2,-z
-x,-y,-z
x-1/2,y,-z-1/2
-x-1/2,y-1/2,z-1/2
x,-y-1/2,z

loop_
_atom_site_label
_atom_site_type_symbol
_atom_site_fract_x
_atom_site_fract_y
_atom_site_fract_z
_atom_site_occupancy
_atom_site_U_iso_or_equiv
N1 N+5 0.2 0.25 0.3561 1 0.0
O3 O-2 0.1995 0.25 0.6704 1 0.0
O2 O-2 0.1069 0.25 0.0194 1 0.0
Ag1 Ag+1 0.2528 0.25 0.84564 1 0.0
O1 O-2 0.1331 0.092 0.3949 1 0.0
O4 O-2 0.32 0.25 0.2772 1 0.0
Hg1 Hg+2 0.19802 3e-05 0.09692 1 0.0
